data_7103611
loop_
_publ_author_name
'Mart\'in, Avelino'
'Mart\'inez-Espada, Noelia'
'Mena, Miguel'
'Mosquera, Marta E G'
'P\'erez-Redondo, Adri\'an'
'Y\'elamos, Carlos'

_publ_section_title
;
 Mercury or silver atoms bridging trinuclear titanium imido-nitrido
 systems.
;
_journal_issue 48
_journal_name_full 'Chemical communications (Cambridge, England)'
_journal_page_first 6561
_journal_page_last 6563
_journal_paper_doi 10.1039/b814982h
_journal_year 2008
_chemical_formula_moiety 'C30 H48 Ag Cl N4 Ti3, 2(C7 H8)'
_chemical_formula_sum 'C44 H64 Ag Cl N4 Ti3'
_chemical_formula_weight 936.01
_chemical_name_systematic
;
?
;
_space_group_IT_number 2
_symmetry_cell_setting triclinic
_symmetry_Int_Tables_number 2
_symmetry_space_group_name_Hall '-P 1'
_symmetry_space_group_name_H-M 'P -1'
_atom_sites_solution_hydrogens geom
_atom_sites_solution_primary direct
_atom_sites_solution_secondary difmap
_audit_creation_method SHELXL-97
_cell_angle_alpha 75.127(9)
_cell_angle_beta 74.609(11)
_cell_angle_gamma 70.225(14)
_cell_formula_units_Z 2
_cell_length_a 11.549(3)
_cell_length_b 13.123(2)
_cell_length_c 17.273(2)
_cell_measurement_reflns_used 95
_cell_measurement_temperature 200
_cell_measurement_theta_max 20.413
_cell_measurement_theta_min 3.743
_cell_volume 2334.6(7)
_computing_cell_refinement 'Dirax/lsq (Duisenberg & Schreurs, 1989-2000)'
_computing_data_collection 'Collect (Nonius BV, 1997-2000)'
_computing_data_reduction 'EvalCCD (Duisenberg & Schreurs 1990-2000)'
_computing_molecular_graphics 'Ortep-3 for Windows (Farrugia, 1997)'
_computing_publication_material 'WinGX publication routines (Farrugia, 1999)'
_computing_structure_refinement 'SHELXL-97 (Sheldrick, 1997)'
_computing_structure_solution 'SHELXS-86 (Sheldrick, 1986)'
_diffrn_ambient_temperature 200(2)
_diffrn_detector 'CCD plate'
_diffrn_detector_area_resol_mean 9
_diffrn_measured_fraction_theta_full 0.979
_diffrn_measured_fraction_theta_max 0.979
_diffrn_measurement_device '95mm CCD camera on \k-goniostat'
_diffrn_measurement_device_type KappaCCD
_diffrn_measurement_method 'CCD rotation images, thick slices'
_diffrn_orient_matrix_type X=UH
_diffrn_orient_matrix_UB_11 0.01
_diffrn_orient_matrix_UB_12 0
_diffrn_orient_matrix_UB_13 0
_diffrn_orient_matrix_UB_21 0
_diffrn_orient_matrix_UB_22 0.01
_diffrn_orient_matrix_UB_23 0
_diffrn_orient_matrix_UB_31 0
_diffrn_orient_matrix_UB_32 0
_diffrn_orient_matrix_UB_33 0.01
_diffrn_radiation_monochromator graphite
_diffrn_radiation_probe x-ray
_diffrn_radiation_type MoK\a
_diffrn_radiation_wavelength 0.71073
_diffrn_reflns_av_R_equivalents 0.0538
_diffrn_reflns_av_sigmaI/netI 0.0841
_diffrn_reflns_limit_h_max 14
_diffrn_reflns_limit_h_min -15
_diffrn_reflns_limit_k_max 16
_diffrn_reflns_limit_k_min -17
_diffrn_reflns_limit_l_max 22
_diffrn_reflns_limit_l_min -22
_diffrn_reflns_number 49737
_diffrn_reflns_theta_full 27.50
_diffrn_reflns_theta_max 27.50
_diffrn_reflns_theta_min 3.53
_diffrn_source 'Enraf Nonius FR590'
_exptl_absorpt_coefficient_mu 0.997
_exptl_absorpt_correction_T_max 0.756
_exptl_absorpt_correction_T_min 0.652
_exptl_absorpt_correction_type multi-scan
_exptl_absorpt_process_details
;
R.H. Blessing, Acta Cryst. (1995), A51, 33-38
;
_exptl_crystal_colour yellow
_exptl_crystal_density_diffrn 1.332
_exptl_crystal_density_method 'not measured'
_exptl_crystal_description prism
_exptl_crystal_F_000 972
_exptl_crystal_size_max 0.419
_exptl_crystal_size_mid 0.408
_exptl_crystal_size_min 0.29
_refine_diff_density_max 2.342
_refine_diff_density_min -2.445
_refine_diff_density_rms 0.155
_refine_ls_extinction_coef 0.010(2)
_refine_ls_extinction_expression Fc^*^=kFc[1+0.001xFc^2^\l^3^/sin(2\q)]^-1/4^
_refine_ls_extinction_method SHELXL
_refine_ls_goodness_of_fit_ref 1.100
_refine_ls_hydrogen_treatment constr
_refine_ls_matrix_type full
_refine_ls_number_parameters 569
_refine_ls_number_reflns 10490
_refine_ls_number_restraints 697
_refine_ls_restrained_S_all 1.096
_refine_ls_R_factor_all 0.1660
_refine_ls_R_factor_gt 0.0967
_refine_ls_shift/su_max 0.000
_refine_ls_shift/su_mean 0.000
_refine_ls_structure_factor_coef Fsqd
_refine_ls_weighting_details 'calc w=1/[\s^2^(Fo^2^)+(0.1549P)^2^+9.4443P] where P=(Fo^2^+2Fc^2^)/3'
_refine_ls_weighting_scheme calc
_refine_ls_wR_factor_gt 0.2612
_refine_ls_wR_factor_ref 0.3272
_reflns_number_gt 5858
_reflns_number_total 10490
_reflns_threshold_expression >2sigma(I)
_cod_data_source_file b814982h.txt
_cod_data_source_block 3
_cod_database_code 7103611

loop_
_symmetry_equiv_pos_as_xyz
'x, y, z'
'-x, -y, -z'

loop_
_atom_site_label
_atom_site_type_symbol
_atom_site_fract_x
_atom_site_fract_y
_atom_site_fract_z
_atom_site_U_iso_or_equiv
_atom_site_adp_type
_atom_site_occupancy
_atom_site_symmetry_multiplicity
_atom_site_calc_flag
_atom_site_refinement_flags
_atom_site_disorder_assembly
_atom_site_disorder_group
Ag1 Ag 0.36891(9) 0.51128(6) 0.14063(6) 0.0805(4) Uani 1 1 d . A .
Cl1 Cl 0.4596(3) 0.3352(2) 0.10531(15) 0.0689(7) Uani 1 1 d . . .
Ti1 Ti 0.22985(12) 0.61670(12) 0.29948(8) 0.0415(4) Uani 1 1 d . A .
Ti2 Ti 0.19888(11) 0.74703(11) 0.14296(8) 0.0394(4) Uani 1 1 d . . .
Ti3 Ti 0.43252(11) 0.68935(10) 0.19287(8) 0.0358(3) Uani 1 1 d . A .
N1 N 0.2561(6) 0.7528(6) 0.2377(4) 0.0422(14) Uani 1 1 d . A .
N2 N 0.4108(6) 0.5547(5) 0.2653(4) 0.0407(14) Uani 1 1 d . A .
H2 H 0.4642 0.5082 0.2982 0.049 Uiso 1 1 calc R . .
N3 N 0.3771(5) 0.6968(5) 0.0929(4) 0.0403(13) Uani 1 1 d . A .
H3 H 0.4125 0.7240 0.0414 0.048 Uiso 1 1 calc R . .
N4 N 0.1570(5) 0.6147(6) 0.2096(4) 0.0446(15) Uani 1 1 d . A .
H4 H 0.0839 0.5990 0.2153 0.053 Uiso 1 1 calc R . .
C10 C 0.059(2) 0.631(2) 0.4103(11) 0.072(2) Uani 0.578(8) 1 d PDU A 1
C11 C 0.078(2) 0.528(2) 0.3911(10) 0.068(2) Uani 0.578(8) 1 d PDU A 1
C12 C 0.196(2) 0.4606(19) 0.4078(10) 0.069(2) Uani 0.578(8) 1 d PDU A 1
C13 C 0.249(2) 0.522(2) 0.4375(11) 0.069(2) Uani 0.578(8) 1 d PDU A 1
C14 C 0.170(2) 0.627(2) 0.4392(13) 0.070(2) Uani 0.578(8) 1 d PDU A 1
C16 C 0.3732(19) 0.459(2) 0.4620(11) 0.089(4) Uani 0.578(8) 1 d PU A 1
H16A H 0.3972 0.3851 0.4518 0.134 Uiso 0.578(8) 1 calc PR A 1
H16B H 0.3658 0.4563 0.5191 0.134 Uiso 0.578(8) 1 calc PR A 1
H16C H 0.4358 0.4942 0.4308 0.134 Uiso 0.578(8) 1 calc PR A 1
C17 C 0.197(2) 0.711(2) 0.4690(12) 0.087(3) Uani 0.578(8) 1 d PU A 1
H17A H 0.1288 0.7780 0.4650 0.130 Uiso 0.578(8) 1 calc PR A 1
H17B H 0.2731 0.7253 0.4364 0.130 Uiso 0.578(8) 1 calc PR A 1
H17C H 0.2056 0.6850 0.5250 0.130 Uiso 0.578(8) 1 calc PR A 1
C15 C 0.211(2) 0.3528(19) 0.3866(12) 0.087(3) Uani 0.578(8) 1 d PU A 1
H15A H 0.2896 0.3018 0.3972 0.131 Uiso 0.578(8) 1 calc PR A 1
H15B H 0.2092 0.3634 0.3297 0.131 Uiso 0.578(8) 1 calc PR A 1
H15C H 0.1436 0.3239 0.4191 0.131 Uiso 0.578(8) 1 calc PR A 1
C18 C -0.041(2) 0.750(2) 0.4099(12) 0.094(4) Uani 0.578(8) 1 d PU A 1
H18A H -0.0098 0.7964 0.4292 0.141 Uiso 0.578(8) 1 calc PR A 1
H18B H -0.1193 0.7438 0.4449 0.141 Uiso 0.578(8) 1 calc PR A 1
H18C H -0.0546 0.7830 0.3552 0.141 Uiso 0.578(8) 1 calc PR A 1
C19 C -0.036(2) 0.526(2) 0.3651(11) 0.083(3) Uani 0.578(8) 1 d PU A 1
H19A H -0.0962 0.5975 0.3623 0.124 Uiso 0.578(8) 1 calc PR A 1
H19B H -0.0736 0.4732 0.4042 0.124 Uiso 0.578(8) 1 calc PR A 1
H19C H -0.0121 0.5050 0.3123 0.124 Uiso 0.578(8) 1 calc PR A 1
C10' C 0.130(3) 0.488(3) 0.4005(16) 0.070(2) Uani 0.422(8) 1 d PU A 2
C11' C 0.041(3) 0.598(3) 0.3963(15) 0.069(2) Uani 0.422(8) 1 d PU A 2
C12' C 0.238(3) 0.493(3) 0.4269(17) 0.070(2) Uani 0.422(8) 1 d PU A 2
C13' C 0.208(3) 0.597(3) 0.4434(18) 0.069(2) Uani 0.422(8) 1 d PU A 2
C14' C 0.091(3) 0.663(3) 0.4239(14) 0.069(2) Uani 0.422(8) 1 d PU A 2
C15' C 0.3030 0.3616 0.4253 0.091(4) Uani 0.422(8) 1 d PU A 2
H15D H 0.2575 0.3370 0.3982 0.137 Uiso 0.422(8) 1 calc PR A 2
H15E H 0.3009 0.3211 0.4803 0.137 Uiso 0.422(8) 1 calc PR A 2
H15F H 0.3885 0.3495 0.3965 0.137 Uiso 0.422(8) 1 calc PR A 2
C16' C 0.290(3) 0.635(3) 0.4799(15) 0.087(4) Uani 0.422(8) 1 d PU A 2
H16D H 0.2468 0.7086 0.4905 0.130 Uiso 0.422(8) 1 calc PR A 2
H16E H 0.3676 0.6355 0.4419 0.130 Uiso 0.422(8) 1 calc PR A 2
H16F H 0.3069 0.5863 0.5300 0.130 Uiso 0.422(8) 1 calc PR A 2
C17' C 0.058(3) 0.774(3) 0.4445(16) 0.088(4) Uani 0.422(8) 1 d PU A 2
H17D H -0.0218 0.8172 0.4314 0.133 Uiso 0.422(8) 1 calc PR A 2
H17E H 0.1211 0.8091 0.4137 0.133 Uiso 0.422(8) 1 calc PR A 2
H17F H 0.0545 0.7661 0.5018 0.133 Uiso 0.422(8) 1 calc PR A 2
C18' C 0.042(3) 0.435(3) 0.3659(14) 0.075(3) Uani 0.422(8) 1 d PU A 2
H18D H 0.0865 0.3605 0.3599 0.113 Uiso 0.422(8) 1 calc PR A 2
H18E H 0.0249 0.4785 0.3139 0.113 Uiso 0.422(8) 1 calc PR A 2
H18F H -0.0360 0.4374 0.4041 0.113 Uiso 0.422(8) 1 calc PR A 2
C19' C -0.094(3) 0.672(3) 0.3798(15) 0.086(4) Uani 0.422(8) 1 d PU A 2
H19D H -0.1115 0.7434 0.3927 0.129 Uiso 0.422(8) 1 calc PR A 2
H19E H -0.1565 0.6376 0.4133 0.129 Uiso 0.422(8) 1 calc PR A 2
H19F H -0.0962 0.6801 0.3233 0.129 Uiso 0.422(8) 1 calc PR A 2
C20 C 0.0966(10) 0.9323(9) 0.0898(7) 0.0705(17) Uani 1 1 d U A .
C21 C 0.0081(10) 0.8853(10) 0.1314(7) 0.0771(18) Uani 1 1 d U A .
C22 C 0.0124(9) 0.7980(9) 0.0909(7) 0.0741(17) Uani 1 1 d U A .
C23 C 0.1195(9) 0.8011(8) 0.0189(6) 0.0641(16) Uani 1 1 d U A .
C24 C 0.1625(9) 0.8847(8) 0.0249(6) 0.0610(16) Uani 1 1 d U A .
C25 C 0.2688(11) 0.9224(10) -0.0380(7) 0.085(3) Uani 1 1 d U . .
H25A H 0.3011 0.8775 -0.0793 0.128 Uiso 1 1 calc R A .
H25B H 0.3347 0.9155 -0.0112 0.128 Uiso 1 1 calc R . .
H25C H 0.2369 0.9980 -0.0629 0.128 Uiso 1 1 calc R . .
C26 C 0.1236(13) 1.0287(10) 0.1118(9) 0.094(3) Uani 1 1 d U . .
H26A H 0.0672 1.0480 0.1612 0.141 Uiso 1 1 calc R A .
H26B H 0.1116 1.0913 0.0682 0.141 Uiso 1 1 calc R . .
H26C H 0.2085 1.0063 0.1195 0.141 Uiso 1 1 calc R . .
C27 C -0.0909(14) 0.9162(13) 0.2080(8) 0.119(4) Uani 1 1 d U . .
H27A H -0.1445 0.8690 0.2240 0.179 Uiso 1 1 calc R A .
H27B H -0.1404 0.9915 0.1960 0.179 Uiso 1 1 calc R . .
H27C H -0.0495 0.9072 0.2517 0.179 Uiso 1 1 calc R . .
C28 C -0.0736(12) 0.7282(12) 0.1110(10) 0.108(3) Uani 1 1 d U . .
H28A H -0.0482 0.6803 0.0720 0.162 Uiso 1 1 calc R A .
H28B H -0.1578 0.7745 0.1091 0.162 Uiso 1 1 calc R . .
H28C H -0.0705 0.6849 0.1648 0.162 Uiso 1 1 calc R . .
C29 C 0.1715(14) 0.7305(11) -0.0468(8) 0.099(3) Uani 1 1 d U . .
H29A H 0.1238 0.6796 -0.0372 0.149 Uiso 1 1 calc R A .
H29B H 0.2577 0.6905 -0.0452 0.149 Uiso 1 1 calc R . .
H29C H 0.1658 0.7769 -0.0994 0.149 Uiso 1 1 calc R . .
C30 C 0.6536(7) 0.6518(7) 0.1358(5) 0.0454(13) Uani 1 1 d U . .
C31 C 0.5969(7) 0.7657(6) 0.1086(5) 0.0434(13) Uani 1 1 d U A .
C32 C 0.5419(7) 0.8183(7) 0.1781(5) 0.0447(13) Uani 1 1 d U . .
C33 C 0.5704(8) 0.7346(7) 0.2488(5) 0.0480(13) Uani 1 1 d U A .
C34 C 0.6399(7) 0.6334(7) 0.2214(5) 0.0476(13) Uani 1 1 d U A .
C35 C 0.7195(9) 0.5663(8) 0.0819(6) 0.061(2) Uani 1 1 d U A .
H35A H 0.7171 0.6005 0.0259 0.092 Uiso 1 1 calc R . .
H35B H 0.6780 0.5098 0.0973 0.092 Uiso 1 1 calc R . .
H35C H 0.8052 0.5342 0.0884 0.092 Uiso 1 1 calc R . .
C36 C 0.5992(8) 0.8235(7) 0.0212(5) 0.0526(18) Uani 1 1 d U . .
H36A H 0.6407 0.7708 -0.0142 0.079 Uiso 1 1 calc R A .
H36B H 0.6436 0.8775 0.0092 0.079 Uiso 1 1 calc R . .
H36C H 0.5148 0.8593 0.0129 0.079 Uiso 1 1 calc R . .
C37 C 0.4739(10) 0.9380(7) 0.1771(6) 0.062(2) Uani 1 1 d U A .
H37A H 0.4466 0.9515 0.2320 0.093 Uiso 1 1 calc R . .
H37B H 0.4023 0.9581 0.1521 0.093 Uiso 1 1 calc R . .
H37C H 0.5292 0.9813 0.1463 0.093 Uiso 1 1 calc R . .
C38 C 0.5370(10) 0.7517(9) 0.3362(6) 0.066(2) Uani 1 1 d U . .
H38A H 0.4912 0.8274 0.3383 0.099 Uiso 1 1 calc R A .
H38B H 0.6124 0.7330 0.3568 0.099 Uiso 1 1 calc R . .
H38C H 0.4861 0.7055 0.3689 0.099 Uiso 1 1 calc R . .
C39 C 0.6940(9) 0.5250(8) 0.2765(7) 0.067(2) Uani 1 1 d U . .
H39A H 0.7353 0.4683 0.2442 0.101 Uiso 1 1 calc R A .
H39B H 0.6273 0.5046 0.3176 0.101 Uiso 1 1 calc R . .
H39C H 0.7533 0.5339 0.3021 0.101 Uiso 1 1 calc R . .
C1D C 0.5868(16) 0.1396(16) 0.2788(11) 0.122(3) Uani 1 1 d U . .
H1D H 0.5606 0.1453 0.2310 0.147 Uiso 1 1 calc R . .
C2D C 0.6047(16) 0.2282(17) 0.2979(11) 0.124(3) Uani 1 1 d U . .
H2D H 0.5935 0.2949 0.2613 0.148 Uiso 1 1 calc R . .
C3D C 0.6385(16) 0.2196(17) 0.3694(11) 0.128(3) Uani 1 1 d U . .
H3D H 0.6476 0.2820 0.3802 0.154 Uiso 1 1 calc R . .
C4D C 0.6588(16) 0.1304(17) 0.4232(12) 0.129(3) Uani 1 1 d U . .
H4D H 0.6822 0.1299 0.4709 0.155 Uiso 1 1 calc R . .
C5D C 0.6455(17) 0.0330(18) 0.4102(12) 0.134(3) Uani 1 1 d U . .
C6D C 0.6101(16) 0.0404(17) 0.3351(11) 0.129(3) Uani 1 1 d U . .
H6D H 0.6024 -0.0221 0.3234 0.155 Uiso 1 1 calc R . .
C9D C 0.2080(18) 0.211(2) 0.2364(15) 0.178(5) Uani 1 1 d DU . .
H9D H 0.2791 0.2321 0.2082 0.213 Uiso 1 1 calc R . .
C12D C -0.020(2) 0.232(2) 0.2597(14) 0.172(5) Uani 1 1 d DU . .
H12D H -0.0985 0.2698 0.2460 0.207 Uiso 1 1 calc R . .
C11D C 0.0816(19) 0.260(2) 0.2205(16) 0.175(5) Uani 1 1 d DU . .
C10D C 0.091(2) 0.338(2) 0.1575(16) 0.182(6) Uani 1 1 d U . .
H10A H 0.1100 0.3086 0.1084 0.274 Uiso 1 1 calc R . .
H10B H 0.1575 0.3661 0.1578 0.274 Uiso 1 1 calc R . .
H10C H 0.0136 0.3957 0.1594 0.274 Uiso 1 1 calc R . .
C7D C 0.6676(19) -0.0606(17) 0.4736(12) 0.161(6) Uani 1 1 d U . .
H7D1 H 0.7158 -0.0510 0.5072 0.241 Uiso 1 1 calc R . .
H7D2 H 0.7130 -0.1252 0.4500 0.241 Uiso 1 1 calc R . .
H7D3 H 0.5888 -0.0690 0.5062 0.241 Uiso 1 1 calc R . .
C13D C -0.003(2) 0.137(2) 0.3263(15) 0.181(5) Uani 1 1 d DU . .
H13D H -0.0717 0.1120 0.3524 0.217 Uiso 1 1 calc R . .
C15T C 0.201(2) 0.129(2) 0.2993(16) 0.185(6) Uani 1 1 d DU . .
H15T H 0.2797 0.0911 0.3116 0.222 Uiso 1 1 calc R . .
C14D C 0.107(2) 0.083(2) 0.3538(16) 0.186(6) Uani 1 1 d DU . .
H14D H 0.1184 0.0264 0.3990 0.223 Uiso 1 1 calc R . .

loop_
_atom_site_aniso_label
_atom_site_aniso_U_11
_atom_site_aniso_U_22
_atom_site_aniso_U_33
_atom_site_aniso_U_23
_atom_site_aniso_U_13
_atom_site_aniso_U_12
Ag1 0.1018(7) 0.0489(5) 0.1063(7) -0.0232(4) -0.0550(6) -0.0083(4)
Cl1 0.0796(16) 0.0611(14) 0.0647(14) -0.0264(11) -0.0172(12) -0.0054(12)
Ti1 0.0382(7) 0.0568(8) 0.0327(7) -0.0052(6) -0.0087(5) -0.0188(6)
Ti2 0.0287(6) 0.0495(8) 0.0368(7) -0.0046(6) -0.0106(5) -0.0065(5)
Ti3 0.0319(6) 0.0394(7) 0.0396(7) -0.0052(5) -0.0124(5) -0.0122(5)
N1 0.037(3) 0.055(4) 0.033(3) -0.006(3) -0.003(2) -0.016(3)
N2 0.040(3) 0.049(4) 0.038(3) -0.001(3) -0.017(3) -0.018(3)
N3 0.034(3) 0.044(3) 0.040(3) 0.001(3) -0.008(2) -0.014(3)
N4 0.030(3) 0.067(4) 0.041(3) -0.012(3) -0.005(2) -0.019(3)
C10 0.076(4) 0.100(5) 0.040(3) -0.004(3) 0.001(3) -0.040(4)
C11 0.074(4) 0.099(5) 0.038(3) -0.003(3) -0.004(3) -0.046(4)
C12 0.077(4) 0.097(5) 0.039(3) -0.002(3) -0.004(3) -0.045(4)
C13 0.077(4) 0.099(5) 0.037(3) -0.002(3) -0.008(3) -0.043(4)
C14 0.080(5) 0.099(5) 0.039(3) -0.008(3) -0.004(3) -0.043(4)
C16 0.083(7) 0.127(9) 0.042(7) 0.018(7) -0.020(6) -0.031(7)
C17 0.107(7) 0.109(7) 0.055(6) -0.023(6) -0.009(6) -0.045(6)
C15 0.105(7) 0.098(6) 0.057(6) -0.009(5) 0.001(6) -0.043(6)
C18 0.087(6) 0.112(7) 0.057(6) 0.000(6) 0.006(5) -0.022(6)
C19 0.079(6) 0.120(8) 0.056(6) 0.000(6) -0.009(5) -0.051(6)
C10' 0.077(4) 0.098(5) 0.040(3) -0.004(3) -0.002(3) -0.046(4)
C11' 0.074(4) 0.099(5) 0.039(3) -0.005(4) -0.003(3) -0.045(4)
C12' 0.077(4) 0.098(5) 0.039(3) -0.002(3) -0.004(3) -0.043(4)
C13' 0.077(4) 0.099(5) 0.038(3) -0.005(3) -0.005(3) -0.044(4)
C14' 0.077(5) 0.098(5) 0.039(3) -0.008(3) -0.002(3) -0.043(4)
C15' 0.093(7) 0.101(6) 0.057(6) 0.005(6) 0.007(6) -0.031(6)
C16' 0.103(10) 0.126(11) 0.051(9) -0.014(9) -0.021(8) -0.056(9)
C17' 0.105(8) 0.105(7) 0.057(7) -0.022(6) -0.001(7) -0.040(6)
C18' 0.092(7) 0.097(7) 0.047(6) -0.009(5) -0.003(5) -0.050(6)
C19' 0.075(7) 0.115(8) 0.053(7) 0.005(7) 0.001(6) -0.034(6)
C20 0.065(3) 0.066(4) 0.073(4) -0.003(3) -0.036(3) 0.001(3)
C21 0.056(3) 0.081(4) 0.077(4) 0.002(3) -0.034(3) 0.004(3)
C22 0.051(3) 0.082(4) 0.091(4) 0.014(3) -0.047(3) -0.017(3)
C23 0.060(3) 0.067(3) 0.071(3) -0.004(3) -0.046(3) -0.007(3)
C24 0.059(3) 0.060(3) 0.065(3) 0.000(3) -0.039(3) -0.007(3)
C25 0.070(5) 0.080(6) 0.087(6) 0.020(5) -0.031(4) -0.014(4)
C26 0.105(7) 0.069(6) 0.104(7) -0.020(5) -0.041(6) 0.000(5)
C27 0.091(7) 0.120(8) 0.086(6) 0.000(6) -0.012(5) 0.027(6)
C28 0.076(6) 0.114(7) 0.138(8) 0.026(6) -0.057(6) -0.041(5)
C29 0.118(7) 0.093(6) 0.092(6) -0.032(5) -0.066(5) 0.009(6)
C30 0.036(3) 0.049(3) 0.057(3) -0.011(2) -0.014(2) -0.016(2)
C31 0.039(3) 0.048(3) 0.052(3) -0.010(2) -0.013(2) -0.019(2)
C32 0.045(3) 0.047(3) 0.052(3) -0.009(2) -0.015(2) -0.021(2)
C33 0.047(3) 0.051(3) 0.056(3) -0.008(2) -0.019(2) -0.023(2)
C34 0.040(3) 0.052(3) 0.061(3) -0.006(2) -0.023(2) -0.019(2)
C35 0.052(4) 0.057(4) 0.076(5) -0.023(4) -0.011(4) -0.010(4)
C36 0.054(4) 0.059(4) 0.052(4) -0.007(3) -0.012(3) -0.027(4)
C37 0.080(5) 0.047(4) 0.059(5) -0.012(3) -0.009(4) -0.018(4)
C38 0.079(5) 0.075(5) 0.053(4) -0.013(4) -0.017(4) -0.030(4)
C39 0.054(4) 0.061(4) 0.090(6) 0.008(4) -0.042(4) -0.016(4)
C1D 0.105(6) 0.135(7) 0.118(6) -0.021(5) -0.020(5) -0.026(6)
C2D 0.106(6) 0.138(7) 0.120(6) -0.021(6) -0.024(5) -0.027(6)
C3D 0.108(6) 0.145(7) 0.122(6) -0.021(6) -0.025(5) -0.026(6)
C4D 0.104(6) 0.148(7) 0.121(6) -0.016(5) -0.022(5) -0.024(6)
C5D 0.107(5) 0.143(7) 0.124(6) -0.007(5) -0.015(5) -0.019(6)
C6D 0.108(6) 0.138(7) 0.122(6) -0.016(5) -0.013(5) -0.024(6)
C9D 0.121(6) 0.232(13) 0.220(12) -0.167(10) 0.042(8) -0.068(8)
C12D 0.120(6) 0.231(13) 0.217(12) -0.169(10) 0.038(8) -0.076(8)
C11D 0.124(6) 0.232(13) 0.218(12) -0.167(10) 0.039(8) -0.074(8)
C10D 0.146(9) 0.236(14) 0.213(14) -0.161(11) 0.034(9) -0.080(9)
C7D 0.123(9) 0.154(9) 0.145(9) 0.014(8) -0.009(8) -0.008(8)
C13D 0.126(6) 0.234(13) 0.224(12) -0.166(10) 0.039(8) -0.069(8)
C15T 0.126(6) 0.234(13) 0.226(12) -0.163(10) 0.044(8) -0.062(8)
C14D 0.129(7) 0.235(13) 0.227(12) -0.162(10) 0.041(8) -0.064(8)

loop_
_atom_type_symbol
_atom_type_description
_atom_type_scat_dispersion_real
_atom_type_scat_dispersion_imag
_atom_type_scat_source
C C 0.0033 0.0016 'International Tables Vol C Tables 4.2.6.8 and 6.1.1.4'
H H 0.0000 0.0000 'International Tables Vol C Tables 4.2.6.8 and 6.1.1.4'
N N 0.0061 0.0033 'International Tables Vol C Tables 4.2.6.8 and 6.1.1.4'
Cl Cl 0.1484 0.1585 'International Tables Vol C Tables 4.2.6.8 and 6.1.1.4'
Ti Ti 0.2776 0.4457 'International Tables Vol C Tables 4.2.6.8 and 6.1.1.4'
Ag Ag -0.8971 1.1015 'International Tables Vol C Tables 4.2.6.8 and 6.1.1.4'

loop_
_geom_angle_atom_site_label_1
_geom_angle_atom_site_label_2
_geom_angle_atom_site_label_3
_geom_angle
_geom_angle_site_symmetry_1
_geom_angle_site_symmetry_3
_geom_angle_publ_flag
Cl1 Ag1 N3 140.98(17) . . ?
Cl1 Ag1 N4 135.61(17) . . ?
N3 Ag1 N4 79.0(2) . . ?
Cl1 Ag1 N2 121.39(16) . . ?
N3 Ag1 N2 78.2(2) . . ?
N4 Ag1 N2 75.7(2) . . ?
Cl1 Ag1 Ti2 160.20(8) . . ?
N3 Ag1 Ti2 39.91(14) . . ?
N4 Ag1 Ti2 39.62(16) . . ?
N2 Ag1 Ti2 78.02(15) . . ?
Cl1 Ag1 Ti3 141.99(8) . . ?
N3 Ag1 Ti3 39.82(15) . . ?
N4 Ag1 Ti3 78.56(15) . . ?
N2 Ag1 Ti3 38.95(14) . . ?
Ti2 Ag1 Ti3 55.44(4) . . ?
Cl1 Ag1 Ti1 138.61(8) . . ?
N3 Ag1 Ti1 78.48(15) . . ?
N4 Ag1 Ti1 38.06(14) . . ?
N2 Ag1 Ti1 37.87(14) . . ?
Ti2 Ag1 Ti1 54.20(4) . . ?
Ti3 Ag1 Ti1 54.14(4) . . ?
N1 Ti1 N2 85.3(3) . . ?
N1 Ti1 N4 86.2(3) . . ?
N2 Ti1 N4 105.3(3) . . ?
N1 Ti1 C14' 104.5(8) . . ?
N2 Ti1 C14' 135.5(8) . . ?
N4 Ti1 C14' 118.4(8) . . ?
N1 Ti1 C12' 145.0(8) . . ?
N2 Ti1 C12' 89.5(9) . . ?
N4 Ti1 C12' 128.4(9) . . ?
C14' Ti1 C12' 57.6(12) . . ?
N1 Ti1 C13' 114.5(10) . . ?
N2 Ti1 C13' 102.0(8) . . ?
N4 Ti1 C13' 147.0(8) . . ?
C14' Ti1 C13' 34.2(10) . . ?
C12' Ti1 C13' 33.4(12) . . ?
N1 Ti1 C14 109.4(7) . . ?
N2 Ti1 C14 112.6(6) . . ?
N4 Ti1 C14 139.8(7) . . ?
C14' Ti1 C14 23.1(8) . . ?
C12' Ti1 C14 42.2(10) . . ?
C13' Ti1 C14 11.6(10) . . ?
N1 Ti1 C10 115.8(6) . . ?
N2 Ti1 C10 145.6(6) . . ?
N4 Ti1 C10 103.1(7) . . ?
C14' Ti1 C10 18.5(7) . . ?
C12' Ti1 C10 57.3(10) . . ?
C13' Ti1 C10 45.5(9) . . ?
C14 Ti1 C10 36.7(8) . . ?
N1 Ti1 C13 132.5(6) . . ?
N2 Ti1 C13 88.7(6) . . ?
N4 Ti1 C13 140.4(6) . . ?
C14' Ti1 C13 52.5(9) . . ?
C12' Ti1 C13 12.5(8) . . ?
C13' Ti1 C13 22.9(9) . . ?
C14 Ti1 C13 33.3(9) . . ?
C10 Ti1 C13 56.9(8) . . ?
N1 Ti1 C10' 159.8(9) . . ?
N2 Ti1 C10' 113.5(9) . . ?
N4 Ti1 C10' 95.4(8) . . ?
C14' Ti1 C10' 57.1(10) . . ?
C12' Ti1 C10' 35.5(11) . . ?
C13' Ti1 C10' 56.3(11) . . ?
C14 Ti1 C10' 57.7(10) . . ?
C10 Ti1 C10' 44.2(10) . . ?
C13 Ti1 C10' 45.6(9) . . ?
N1 Ti1 C11 145.5(8) . . ?
N2 Ti1 C11 129.0(7) . . ?
N4 Ti1 C11 87.4(5) . . ?
C14' Ti1 C11 50.6(9) . . ?
C12' Ti1 C11 48.5(9) . . ?
C13' Ti1 C11 60.8(10) . . ?
C14 Ti1 C11 58.5(8) . . ?
C10 Ti1 C11 34.1(8) . . ?
C13 Ti1 C11 56.5(7) . . ?
C10' Ti1 C11 15.9(8) . . ?
N1 Ti1 C11' 125.0(10) . . ?
N2 Ti1 C11' 147.1(9) . . ?
N4 Ti1 C11' 90.6(7) . . ?
C14' Ti1 C11' 34.1(9) . . ?
C12' Ti1 C11' 58.6(11) . . ?
C13' Ti1 C11' 56.6(10) . . ?
C14 Ti1 C11' 49.8(9) . . ?
C10 Ti1 C11' 15.6(7) . . ?
C13 Ti1 C11' 62.1(9) . . ?
C10' Ti1 C11' 35.0(11) . . ?
C11 Ti1 C11' 21.3(8) . . ?
N1 Ti2 N4 85.2(3) . . ?
N1 Ti2 N3 86.3(3) . . ?
N4 Ti2 N3 105.4(3) . . ?
N1 Ti2 C21 109.5(4) . . ?
N4 Ti2 C21 106.9(4) . . ?
N3 Ti2 C21 144.9(3) . . ?
N1 Ti2 C20 105.8(3) . . ?
N4 Ti2 C20 139.5(3) . . ?
N3 Ti2 C20 114.0(3) . . ?
C21 Ti2 C20 32.5(4) . . ?
N1 Ti2 C22 140.7(4) . . ?
N4 Ti2 C22 89.3(3) . . ?
N3 Ti2 C22 132.4(4) . . ?
C21 Ti2 C22 36.2(4) . . ?
C20 Ti2 C22 57.3(4) . . ?
N1 Ti2 C24 128.9(3) . . ?
N4 Ti2 C24 143.9(3) . . ?
N3 Ti2 C24 90.2(3) . . ?
C21 Ti2 C24 55.3(4) . . ?
C20 Ti2 C24 32.9(4) . . ?
C22 Ti2 C24 57.5(3) . . ?
N1 Ti2 C23 161.9(3) . . ?
N4 Ti2 C23 110.9(3) . . ?
N3 Ti2 C23 96.8(3) . . ?
C21 Ti2 C23 58.9(4) . . ?
C20 Ti2 C23 56.7(4) . . ?
C22 Ti2 C23 36.8(4) . . ?
C24 Ti2 C23 33.7(3) . . ?
N1 Ti2 Ti1 41.92(19) . . ?
N4 Ti2 Ti1 43.53(18) . . ?
N3 Ti2 Ti1 94.41(18) . . ?
C21 Ti2 Ti1 118.5(3) . . ?
C20 Ti2 Ti1 136.9(3) . . ?
C22 Ti2 Ti1 124.1(3) . . ?
C24 Ti2 Ti1 169.1(3) . . ?
C23 Ti2 Ti1 154.3(3) . . ?
N1 Ti2 Ti3 42.98(18) . . ?
N4 Ti2 Ti3 93.66(18) . . ?
N3 Ti2 Ti3 43.53(18) . . ?
C21 Ti2 Ti3 144.9(3) . . ?
C20 Ti2 Ti3 121.3(3) . . ?
C22 Ti2 Ti3 175.6(3) . . ?
C24 Ti2 Ti3 118.8(2) . . ?
C23 Ti2 Ti3 138.8(3) . . ?
Ti1 Ti2 Ti3 59.99(4) . . ?
N1 Ti2 Ag1 91.0(2) . . ?
N4 Ti2 Ag1 54.88(19) . . ?
N3 Ti2 Ag1 51.34(18) . . ?
C21 Ti2 Ag1 152.3(3) . . ?
C20 Ti2 Ag1 157.7(3) . . ?
C22 Ti2 Ag1 117.1(3) . . ?
C24 Ti2 Ag1 124.8(3) . . ?
C23 Ti2 Ag1 104.9(2) . . ?
Ti1 Ti2 Ag1 65.17(5) . . ?
Ti3 Ti2 Ag1 62.48(4) . . ?
N2 Ti3 N1 84.8(3) . . ?
N2 Ti3 N3 106.5(3) . . ?
N1 Ti3 N3 86.2(3) . . ?
N2 Ti3 C32 138.6(3) . . ?
N1 Ti3 C32 108.9(3) . . ?
N3 Ti3 C32 113.1(3) . . ?
N2 Ti3 C33 103.0(3) . . ?
N1 Ti3 C33 113.5(3) . . ?
N3 Ti3 C33 145.9(3) . . ?
C32 Ti3 C33 35.6(3) . . ?
N2 Ti3 C34 87.0(3) . . ?
N1 Ti3 C34 143.2(3) . . ?
N3 Ti3 C34 130.5(3) . . ?
C32 Ti3 C34 58.3(3) . . ?
C33 Ti3 C34 34.8(3) . . ?
N2 Ti3 C31 140.1(3) . . ?
N1 Ti3 C31 133.9(3) . . ?
N3 Ti3 C31 88.3(2) . . ?
C32 Ti3 C31 34.9(3) . . ?
C33 Ti3 C31 57.8(3) . . ?
C34 Ti3 C31 56.9(3) . . ?
N2 Ti3 C30 106.0(3) . . ?
N1 Ti3 C30 167.0(3) . . ?
N3 Ti3 C30 97.3(3) . . ?
C32 Ti3 C30 58.2(3) . . ?
C33 Ti3 C30 57.7(3) . . ?
C34 Ti3 C30 34.1(3) . . ?
C31 Ti3 C30 34.4(3) . . ?
N2 Ti3 Ti1 43.24(18) . . ?
N1 Ti3 Ti1 41.9(2) . . ?
N3 Ti3 Ti1 94.27(18) . . ?
C32 Ti3 Ti1 140.0(2) . . ?
C33 Ti3 Ti1 119.2(2) . . ?
C34 Ti3 Ti1 123.7(2) . . ?
C31 Ti3 Ti1 174.65(19) . . ?
C30 Ti3 Ti1 149.2(2) . . ?
N2 Ti3 Ti2 94.11(18) . . ?
N1 Ti3 Ti2 43.02(18) . . ?
N3 Ti3 Ti2 43.44(18) . . ?
C32 Ti3 Ti2 123.0(2) . . ?
C33 Ti3 Ti2 149.8(2) . . ?
C34 Ti3 Ti2 173.8(2) . . ?
C31 Ti3 Ti2 120.05(19) . . ?
C30 Ti3 Ti2 140.2(2) . . ?
Ti1 Ti3 Ti2 59.92(5) . . ?
N2 Ti3 Ag1 56.29(18) . . ?
N1 Ti3 Ag1 90.6(2) . . ?
N3 Ti3 Ag1 51.08(18) . . ?
C32 Ti3 Ag1 154.9(2) . . ?
C33 Ti3 Ag1 147.7(2) . . ?
C34 Ti3 Ag1 114.0(2) . . ?
C31 Ti3 Ag1 120.09(19) . . ?
C30 Ti3 Ag1 101.29(19) . . ?
Ti1 Ti3 Ag1 64.99(4) . . ?
Ti2 Ti3 Ag1 62.07(4) . . ?
Ti1 N1 Ti2 95.0(3) . . ?
Ti1 N1 Ti3 95.2(3) . . ?
Ti2 N1 Ti3 94.0(3) . . ?
Ti3 N2 Ti1 94.0(3) . . ?
Ti3 N2 Ag1 84.8(2) . . ?
Ti1 N2 Ag1 88.5(2) . . ?
Ti3 N2 H2 125.8 . . ?
Ti1 N2 H2 125.8 . . ?
Ag1 N2 H2 125.8 . . ?
Ti2 N3 Ti3 93.0(3) . . ?
Ti2 N3 Ag1 88.7(2) . . ?
Ti3 N3 Ag1 89.1(2) . . ?
Ti2 N3 H3 125.0 . . ?
Ti3 N3 H3 125.0 . . ?
Ag1 N3 H3 125.0 . . ?
Ti2 N4 Ti1 93.1(3) . . ?
Ti2 N4 Ag1 85.5(2) . . ?
Ti1 N4 Ag1 90.0(2) . . ?
Ti2 N4 H4 125.5 . . ?
Ti1 N4 H4 125.5 . . ?
Ag1 N4 H4 125.5 . . ?
C11 C10 C14 108(2) . . ?
C11 C10 C18 142(3) . . ?
C14 C10 C18 110(2) . . ?
C11 C10 Ti1 75.9(10) . . ?
C14 C10 Ti1 71.7(11) . . ?
C18 C10 Ti1 115.4(12) . . ?
C12 C11 C10 107.3(19) . . ?
C12 C11 C19 142(3) . . ?
C10 C11 C19 110(3) . . ?
C12 C11 Ti1 74.5(9) . . ?
C10 C11 Ti1 70.0(10) . . ?
C19 C11 Ti1 122.1(12) . . ?
C11 C12 C13 108(2) . . ?
C11 C12 C15 105(2) . . ?
C13 C12 C15 147(3) . . ?
C11 C12 Ti1 72.1(10) . . ?
C13 C12 Ti1 71.5(11) . . ?
C15 C12 Ti1 120.2(12) . . ?
C14 C13 C12 110(2) . . ?
C14 C13 C16 135(2) . . ?
C12 C13 C16 114(3) . . ?
C14 C13 Ti1 70.8(12) . . ?
C12 C13 Ti1 74.6(10) . . ?
C16 C13 Ti1 123.1(13) . . ?
C13 C14 C10 106(2) . . ?
C13 C14 C17 124(2) . . ?
C10 C14 C17 131(2) . . ?
C13 C14 Ti1 75.9(12) . . ?
C10 C14 Ti1 71.6(11) . . ?
C17 C14 Ti1 120.0(15) . . ?
C13 C16 H16A 109.5 . . ?
C13 C16 H16B 109.5 . . ?
H16A C16 H16B 109.5 . . ?
C13 C16 H16C 109.5 . . ?
H16A C16 H16C 109.5 . . ?
H16B C16 H16C 109.5 . . ?
C14 C17 H17A 109.5 . . ?
C14 C17 H17B 109.5 . . ?
H17A C17 H17B 109.5 . . ?
C14 C17 H17C 109.5 . . ?
H17A C17 H17C 109.5 . . ?
H17B C17 H17C 109.5 . . ?
C12 C15 H15A 109.5 . . ?
C12 C15 H15B 109.5 . . ?
H15A C15 H15B 109.5 . . ?
C12 C15 H15C 109.5 . . ?
H15A C15 H15C 109.5 . . ?
H15B C15 H15C 109.5 . . ?
C10 C18 H18A 109.5 . . ?
C10 C18 H18B 109.5 . . ?
H18A C18 H18B 109.5 . . ?
C10 C18 H18C 109.5 . . ?
H18A C18 H18C 109.5 . . ?
H18B C18 H18C 109.5 . . ?
C11 C19 H19A 109.5 . . ?
C11 C19 H19B 109.5 . . ?
H19A C19 H19B 109.5 . . ?
C11 C19 H19C 109.5 . . ?
H19A C19 H19C 109.5 . . ?
H19B C19 H19C 109.5 . . ?
C11' C10' C12' 106(3) . . ?
C11' C10' C18' 94(3) . . ?
C12' C10' C18' 159(3) . . ?
C11' C10' Ti1 71.4(14) . . ?
C12' C10' Ti1 69.6(15) . . ?
C18' C10' Ti1 115.9(16) . . ?
C10' C11' C14' 107(3) . . ?
C10' C11' C19' 145(3) . . ?
C14' C11' C19' 107(3) . . ?
C10' C11' Ti1 73.6(15) . . ?
C14' C11' Ti1 72.2(14) . . ?
C19' C11' Ti1 121.5(17) . . ?
C13' C12' C10' 107(3) . . ?
C13' C12' C15' 163(3) . . ?
C10' C12' C15' 89(2) . . ?
C13' C12' C14' 34.7(18) . . ?
C10' C12' C14' 72(2) . . ?
C15' C12' C14' 161(2) . . ?
C13' C12' Ti1 73.6(18) . . ?
C10' C12' Ti1 74.9(16) . . ?
C15' C12' Ti1 117.7(15) . . ?
C14' C12' Ti1 61.7(10) . . ?
C12' C13' C14' 112(3) . . ?
C12' C13' C16' 124(3) . . ?
C14' C13' C16' 124(4) . . ?
C12' C13' Ti1 73.0(18) . . ?
C14' C13' Ti1 73.3(15) . . ?
C16' C13' Ti1 122(2) . . ?
C13' C14' C11' 108(3) . . ?
C13' C14' C17' 111(3) . . ?
C11' C14' C17' 141(3) . . ?
C13' C14' C12' 34(2) . . ?
C11' C14' C12' 74(2) . . ?
C17' C14' C12' 144(3) . . ?
C13' C14' Ti1 72.4(16) . . ?
C11' C14' Ti1 73.8(14) . . ?
C17' C14' Ti1 122.0(18) . . ?
C12' C14' Ti1 60.8(10) . . ?
C12' C15' H15D 109.5 . . ?
C12' C15' H15E 109.5 . . ?
H15D C15' H15E 109.5 . . ?
C12' C15' H15F 109.5 . . ?
H15D C15' H15F 109.5 . . ?
H15E C15' H15F 109.5 . . ?
C13' C16' H16D 109.5 . . ?
C13' C16' H16E 109.5 . . ?
H16D C16' H16E 109.5 . . ?
C13' C16' H16F 109.5 . . ?
H16D C16' H16F 109.5 . . ?
H16E C16' H16F 109.5 . . ?
C14' C17' H17D 109.5 . . ?
C14' C17' H17E 109.5 . . ?
H17D C17' H17E 109.5 . . ?
C14' C17' H17F 109.5 . . ?
H17D C17' H17F 109.5 . . ?
H17E C17' H17F 109.5 . . ?
C10' C18' H18D 109.5 . . ?
C10' C18' H18E 109.5 . . ?
H18D C18' H18E 109.5 . . ?
C10' C18' H18F 109.5 . . ?
H18D C18' H18F 109.5 . . ?
H18E C18' H18F 109.5 . . ?
C11' C19' H19D 109.5 . . ?
C11' C19' H19E 109.5 . . ?
H19D C19' H19E 109.5 . . ?
C11' C19' H19F 109.5 . . ?
H19D C19' H19F 109.5 . . ?
H19E C19' H19F 109.5 . . ?
C21 C20 C24 110.7(11) . . ?
C21 C20 C26 125.6(11) . . ?
C24 C20 C26 123.7(11) . . ?
C21 C20 Ti2 72.8(6) . . ?
C24 C20 Ti2 73.7(6) . . ?
C26 C20 Ti2 120.1(7) . . ?
C20 C21 C22 109.2(10) . . ?
C20 C21 C27 128.0(13) . . ?
C22 C21 C27 122.8(12) . . ?
C20 C21 Ti2 74.7(6) . . ?
C22 C21 Ti2 72.8(5) . . ?
C27 C21 Ti2 121.0(7) . . ?
C21 C22 C28 129.1(12) . . ?
C21 C22 C23 103.5(9) . . ?
C28 C22 C23 127.3(12) . . ?
C21 C22 Ti2 71.0(5) . . ?
C28 C22 Ti2 123.8(7) . . ?
C23 C22 Ti2 72.5(4) . . ?
C24 C23 C22 104.4(9) . . ?
C24 C23 C29 126.3(11) . . ?
C22 C23 C29 129.3(10) . . ?
C24 C23 Ti2 72.3(5) . . ?
C22 C23 Ti2 70.7(5) . . ?
C29 C23 Ti2 121.3(6) . . ?
C20 C24 C23 112.3(10) . . ?
C20 C24 C25 124.0(10) . . ?
C23 C24 C25 123.6(10) . . ?
C20 C24 Ti2 73.4(6) . . ?
C23 C24 Ti2 74.1(5) . . ?
C25 C24 Ti2 122.6(6) . . ?
C24 C25 H25A 109.5 . . ?
C24 C25 H25B 109.5 . . ?
H25A C25 H25B 109.5 . . ?
C24 C25 H25C 109.5 . . ?
H25A C25 H25C 109.5 . . ?
H25B C25 H25C 109.5 . . ?
C20 C26 H26A 109.5 . . ?
C20 C26 H26B 109.5 . . ?
H26A C26 H26B 109.5 . . ?
C20 C26 H26C 109.5 . . ?
H26A C26 H26C 109.5 . . ?
H26B C26 H26C 109.5 . . ?
C21 C27 H27A 109.5 . . ?
C21 C27 H27B 109.5 . . ?
H27A C27 H27B 109.5 . . ?
C21 C27 H27C 109.5 . . ?
H27A C27 H27C 109.5 . . ?
H27B C27 H27C 109.5 . . ?
C22 C28 H28A 109.5 . . ?
C22 C28 H28B 109.5 . . ?
H28A C28 H28B 109.5 . . ?
C22 C28 H28C 109.5 . . ?
H28A C28 H28C 109.5 . . ?
H28B C28 H28C 109.5 . . ?
C23 C29 H29A 109.5 . . ?
C23 C29 H29B 109.5 . . ?
H29A C29 H29B 109.5 . . ?
C23 C29 H29C 109.5 . . ?
H29A C29 H29C 109.5 . . ?
H29B C29 H29C 109.5 . . ?
C34 C30 C31 108.0(7) . . ?
C34 C30 C35 126.1(8) . . ?
C31 C30 C35 125.9(8) . . ?
C34 C30 Ti3 72.7(4) . . ?
C31 C30 Ti3 72.8(4) . . ?
C35 C30 Ti3 121.2(5) . . ?
C30 C31 C32 108.9(7) . . ?
C30 C31 C36 126.1(7) . . ?
C32 C31 C36 125.0(7) . . ?
C30 C31 Ti3 72.8(4) . . ?
C32 C31 Ti3 70.8(4) . . ?
C36 C31 Ti3 124.7(5) . . ?
C31 C32 C33 106.6(7) . . ?
C31 C32 C37 126.5(7) . . ?
C33 C32 C37 126.9(8) . . ?
C31 C32 Ti3 74.4(4) . . ?
C33 C32 Ti3 72.2(4) . . ?
C37 C32 Ti3 121.2(6) . . ?
C34 C33 C32 108.0(7) . . ?
C34 C33 C38 125.8(8) . . ?
C32 C33 C38 126.2(8) . . ?
C34 C33 Ti3 74.2(4) . . ?
C32 C33 Ti3 72.2(4) . . ?
C38 C33 Ti3 121.1(6) . . ?
C30 C34 C33 108.6(7) . . ?
C30 C34 C39 126.5(8) . . ?
C33 C34 C39 124.9(8) . . ?
C30 C34 Ti3 73.2(4) . . ?
C33 C34 Ti3 71.0(4) . . ?
C39 C34 Ti3 123.5(5) . . ?
C30 C35 H35A 109.5 . . ?
C30 C35 H35B 109.5 . . ?
H35A C35 H35B 109.5 . . ?
C30 C35 H35C 109.5 . . ?
H35A C35 H35C 109.5 . . ?
H35B C35 H35C 109.5 . . ?
C31 C36 H36A 109.5 . . ?
C31 C36 H36B 109.5 . . ?
H36A C36 H36B 109.5 . . ?
C31 C36 H36C 109.5 . . ?
H36A C36 H36C 109.5 . . ?
H36B C36 H36C 109.5 . . ?
C32 C37 H37A 109.5 . . ?
C32 C37 H37B 109.5 . . ?
H37A C37 H37B 109.5 . . ?
C32 C37 H37C 109.5 . . ?
H37A C37 H37C 109.5 . . ?
H37B C37 H37C 109.5 . . ?
C33 C38 H38A 109.5 . . ?
C33 C38 H38B 109.5 . . ?
H38A C38 H38B 109.5 . . ?
C33 C38 H38C 109.5 . . ?
H38A C38 H38C 109.5 . . ?
H38B C38 H38C 109.5 . . ?
C34 C39 H39A 109.5 . . ?
C34 C39 H39B 109.5 . . ?
H39A C39 H39B 109.5 . . ?
C34 C39 H39C 109.5 . . ?
H39A C39 H39C 109.5 . . ?
H39B C39 H39C 109.5 . . ?
C2D C1D C6D 116.6(19) . . ?
C2D C1D H1D 121.7 . . ?
C6D C1D H1D 121.7 . . ?
C1D C2D C3D 121(2) . . ?
C1D C2D H2D 119.5 . . ?
C3D C2D H2D 119.5 . . ?
C4D C3D C2D 124(2) . . ?
C4D C3D H3D 117.9 . . ?
C2D C3D H3D 117.9 . . ?
C3D C4D C5D 120(2) . . ?
C3D C4D H4D 119.9 . . ?
C5D C4D H4D 119.9 . . ?
C6D C5D C7D 127(2) . . ?
C6D C5D C4D 116.4(19) . . ?
C7D C5D C4D 116(2) . . ?
C5D C6D C1D 122(2) . . ?
C5D C6D H6D 119.2 . . ?
C1D C6D H6D 119.2 . . ?
C15T C9D C11D 106(2) . . ?
C15T C9D H9D 127.2 . . ?
C11D C9D H9D 127.2 . . ?
C13D C12D C11D 115(3) . . ?
C13D C12D H12D 122.4 . . ?
C11D C12D H12D 122.4 . . ?
C10D C11D C9D 105(2) . . ?
C10D C11D C12D 127(3) . . ?
C9D C11D C12D 128(3) . . ?
C11D C10D H10A 109.5 . . ?
C11D C10D H10B 109.5 . . ?
H10A C10D H10B 109.5 . . ?
C11D C10D H10C 109.5 . . ?
H10A C10D H10C 109.5 . . ?
H10B C10D H10C 109.5 . . ?
C5D C7D H7D1 109.5 . . ?
C5D C7D H7D2 109.5 . . ?
H7D1 C7D H7D2 109.5 . . ?
C5D C7D H7D3 109.5 . . ?
H7D1 C7D H7D3 109.5 . . ?
H7D2 C7D H7D3 109.5 . . ?
C14D C13D C12D 126(2) . . ?
C14D C13D H13D 117.1 . . ?
C12D C13D H13D 117.1 . . ?
C9D C15T C14D 138(3) . . ?
C9D C15T H15T 110.8 . . ?
C14D C15T H15T 110.8 . . ?
C13D C14D C15T 106(3) . . ?
C13D C14D H14D 126.8 . . ?
C15T C14D H14D 126.8 . . ?

loop_
_geom_bond_atom_site_label_1
_geom_bond_atom_site_label_2
_geom_bond_distance
_geom_bond_site_symmetry_2
_geom_bond_publ_flag
Ag1 Cl1 2.358(2) . ?
Ag1 N3 2.387(6) . ?
Ag1 N4 2.507(6) . ?
Ag1 N2 2.563(6) . ?
Ag1 Ti2 3.0561(17) . ?
Ag1 Ti3 3.0676(15) . ?
Ag1 Ti1 3.1824(17) . ?
Ti1 N1 1.907(7) . ?
Ti1 N2 1.954(6) . ?
Ti1 N4 1.962(6) . ?
Ti1 C14' 2.40(2) . ?
Ti1 C12' 2.38(3) . ?
Ti1 C13' 2.39(3) . ?
Ti1 C14 2.35(2) . ?
Ti1 C10 2.351(18) . ?
Ti1 C13 2.42(2) . ?
Ti1 C10' 2.45(3) . ?
Ti1 C11 2.427(18) . ?
Ti1 C11' 2.42(3) . ?
Ti2 N1 1.948(6) . ?
Ti2 N4 1.955(7) . ?
Ti2 N3 1.961(6) . ?
Ti2 C21 2.352(10) . ?
Ti2 C20 2.374(10) . ?
Ti2 C22 2.375(8) . ?
Ti2 C24 2.377(9) . ?
Ti2 C23 2.400(8) . ?
Ti2 Ti3 2.8487(18) . ?
Ti3 N2 1.936(6) . ?
Ti3 N1 1.947(6) . ?
Ti3 N3 1.965(6) . ?
Ti3 C32 2.361(7) . ?
Ti3 C33 2.360(7) . ?
Ti3 C34 2.402(7) . ?
Ti3 C31 2.408(7) . ?
Ti3 C30 2.408(8) . ?
N2 H2 0.9100 . ?
N3 H3 0.9100 . ?
N4 H4 0.9100 . ?
C10 C11 1.40(3) . ?
C10 C14 1.48(4) . ?
C10 C18 1.61(3) . ?
C11 C12 1.40(3) . ?
C11 C19 1.52(3) . ?
C12 C13 1.42(3) . ?
C12 C15 1.49(3) . ?
C13 C14 1.37(4) . ?
C13 C16 1.50(3) . ?
C14 C17 1.48(3) . ?
C16 H16A 0.9600 . ?
C16 H16B 0.9600 . ?
C16 H16C 0.9600 . ?
C17 H17A 0.9600 . ?
C17 H17B 0.9600 . ?
C17 H17C 0.9600 . ?
C15 H15A 0.9600 . ?
C15 H15B 0.9600 . ?
C15 H15C 0.9600 . ?
C18 H18A 0.9600 . ?
C18 H18B 0.9600 . ?
C18 H18C 0.9600 . ?
C19 H19A 0.9600 . ?
C19 H19B 0.9600 . ?
C19 H19C 0.9600 . ?
C10' C11' 1.46(5) . ?
C10' C12' 1.47(5) . ?
C10' C18' 1.69(4) . ?
C11' C14' 1.41(4) . ?
C11' C19' 1.59(4) . ?
C12' C13' 1.37(5) . ?
C12' C15' 1.64(4) . ?
C12' C14' 2.30(5) . ?
C13' C14' 1.41(4) . ?
C13' C16' 1.54(4) . ?
C14' C17' 1.48(4) . ?
C15' H15D 0.9600 . ?
C15' H15E 0.9600 . ?
C15' H15F 0.9600 . ?
C16' H16D 0.9600 . ?
C16' H16E 0.9600 . ?
C16' H16F 0.9600 . ?
C17' H17D 0.9600 . ?
C17' H17E 0.9600 . ?
C17' H17F 0.9600 . ?
C18' H18D 0.9600 . ?
C18' H18E 0.9600 . ?
C18' H18F 0.9600 . ?
C19' H19D 0.9600 . ?
C19' H19E 0.9600 . ?
C19' H19F 0.9600 . ?
C20 C21 1.323(16) . ?
C20 C24 1.346(15) . ?
C20 C26 1.555(17) . ?
C21 C22 1.470(17) . ?
C21 C27 1.544(17) . ?
C22 C28 1.488(16) . ?
C22 C23 1.507(15) . ?
C23 C24 1.384(14) . ?
C23 C29 1.518(15) . ?
C24 C25 1.536(15) . ?
C25 H25A 0.9600 . ?
C25 H25B 0.9600 . ?
C25 H25C 0.9600 . ?
C26 H26A 0.9600 . ?
C26 H26B 0.9600 . ?
C26 H26C 0.9600 . ?
C27 H27A 0.9600 . ?
C27 H27B 0.9600 . ?
C27 H27C 0.9600 . ?
C28 H28A 0.9600 . ?
C28 H28B 0.9600 . ?
C28 H28C 0.9600 . ?
C29 H29A 0.9600 . ?
C29 H29B 0.9600 . ?
C29 H29C 0.9600 . ?
C30 C34 1.410(12) . ?
C30 C31 1.423(11) . ?
C30 C35 1.512(12) . ?
C31 C32 1.430(11) . ?
C31 C36 1.503(11) . ?
C32 C33 1.444(11) . ?
C32 C37 1.498(12) . ?
C33 C34 1.425(12) . ?
C33 C38 1.511(12) . ?
C34 C39 1.530(12) . ?
C35 H35A 0.9600 . ?
C35 H35B 0.9600 . ?
C35 H35C 0.9600 . ?
C36 H36A 0.9600 . ?
C36 H36B 0.9600 . ?
C36 H36C 0.9600 . ?
C37 H37A 0.9600 . ?
C37 H37B 0.9600 . ?
C37 H37C 0.9600 . ?
C38 H38A 0.9600 . ?
C38 H38B 0.9600 . ?
C38 H38C 0.9600 . ?
C39 H39A 0.9600 . ?
C39 H39B 0.9600 . ?
C39 H39C 0.9600 . ?
C1D C2D 1.38(2) . ?
C1D C6D 1.40(2) . ?
C1D H1D 0.9300 . ?
C2D C3D 1.36(2) . ?
C2D H2D 0.9300 . ?
C3D C4D 1.29(2) . ?
C3D H3D 0.9300 . ?
C4D C5D 1.42(3) . ?
C4D H4D 0.9300 . ?
C5D C6D 1.43(3) . ?
C5D C7D 1.42(2) . ?
C6D H6D 0.9300 . ?
C9D C15T 1.32(3) . ?
C9D C11D 1.452(18) . ?
C9D H9D 0.9300 . ?
C12D C13D 1.459(18) . ?
C12D C11D 1.31(3) . ?
C12D H12D 0.9300 . ?
C11D C10D 1.30(3) . ?
C10D H10A 0.9600 . ?
C10D H10B 0.9600 . ?
C10D H10C 0.9600 . ?
C7D H7D1 0.9600 . ?
C7D H7D2 0.9600 . ?
C7D H7D3 0.9600 . ?
C13D C14D 1.37(3) . ?
C13D H13D 0.9300 . ?
C15T C14D 1.429(17) . ?
C15T H15T 0.9300 . ?
C14D H14D 0.9300 . ?
